data_4316644
loop_
_publ_author_name
'Antonio J. Mota'
'Antonio Rodr\'iguez-Di\'eguez'
'M. \'Angeles Palacios'
'Juan M. Herrera'
'Dominique Luneau'
'Enrique Colacio'

_publ_contact_author_address
;
Departamento de Qu\'imica Inorg\'anica, Facultad de Ciencias,
c/ Severo Ochoa s/n, 18071 Granada, Spain
;
_publ_contact_author_email antonio5@ugr.es
_publ_contact_author_fax '34 958 248526'
_publ_contact_author_name 'Antonio Rodr\'iquez-Di\'eguez'
_publ_contact_author_phone '34 958 243236'
_publ_section_title
;
 Theoretical and Experimental Study of the Effectiveness of the
 5-Pyrimidyl-tetrazolate Bridging Ligand in Mediating Magnetic Exchange
 Interactions
;
_journal_name_full 'Inorganic Chemistry'
_journal_page_first 8986
_journal_page_last 8996
_journal_paper_doi 10.1021/ic101322s
_journal_volume 49
_journal_year 2010
_chemical_formula_sum 'C17 H39 Cl3 N14 Ni2 O13'
_chemical_formula_weight 871.39
_chemical_name_systematic
;
 ?
;
_space_group_IT_number 19
_symmetry_cell_setting orthorhombic
_symmetry_space_group_name_Hall 'P 2ac 2ab'
_symmetry_space_group_name_H-M 'P 21 21 21'
_atom_sites_solution_hydrogens geom
_atom_sites_solution_primary direct
_atom_sites_solution_secondary difmap
_audit_creation_method SHELXL-97
_cell_angle_alpha 90.000(5)
_cell_angle_beta 90.000(5)
_cell_angle_gamma 90.000(5)
_cell_formula_units_Z 4
_cell_length_a 12.260(5)
_cell_length_b 16.142(5)
_cell_length_c 17.471(5)
_cell_measurement_reflns_used 3237
_cell_measurement_temperature 293(2)
_cell_measurement_theta_max 19.66
_cell_measurement_theta_min 2.39
_cell_volume 3458(2)
_computing_cell_refinement 'Bruker smart'
_computing_data_collection 'Bruker smart'
_computing_data_reduction 'Bruker smart'
_computing_molecular_graphics 'Bruker SHELXTL'
_computing_publication_material 'SHELXL-97 (Sheldrick, 1997)'
_computing_structure_refinement 'SHELXL-97 (Sheldrick, 1997)'
_computing_structure_solution 'SHELXL-97 (Sheldrick, 1990)'
_diffrn_ambient_temperature 293(2)
_diffrn_measured_fraction_theta_full 1.000
_diffrn_measured_fraction_theta_max 1.000
_diffrn_measurement_device_type 'Bruker Axs APEX automatic diffractometer'
_diffrn_measurement_method 'phi and omega scans'
_diffrn_radiation_monochromator graphite
_diffrn_radiation_source 'fine-focus sealed tube'
_diffrn_radiation_type MoK\a
_diffrn_radiation_wavelength 0.71069
_diffrn_reflns_av_R_equivalents 0.0486
_diffrn_reflns_av_sigmaI/netI 0.0573
_diffrn_reflns_limit_h_max 13
_diffrn_reflns_limit_h_min -14
_diffrn_reflns_limit_k_max 19
_diffrn_reflns_limit_k_min -17
_diffrn_reflns_limit_l_max 20
_diffrn_reflns_limit_l_min -12
_diffrn_reflns_number 18676
_diffrn_reflns_theta_full 25.00
_diffrn_reflns_theta_max 25.00
_diffrn_reflns_theta_min 1.72
_exptl_absorpt_coefficient_mu 1.399
_exptl_absorpt_correction_T_max 1.000
_exptl_absorpt_correction_T_min 0.326
_exptl_absorpt_correction_type empirical
_exptl_absorpt_process_details Empirical
_exptl_crystal_colour violet
_exptl_crystal_density_diffrn 1.674
_exptl_crystal_density_method 'not measured'
_exptl_crystal_description prismatic
_exptl_crystal_F_000 1800
_exptl_crystal_size_max 0.12
_exptl_crystal_size_mid 0.10
_exptl_crystal_size_min 0.10
_refine_diff_density_max 0.876
_refine_diff_density_min -0.424
_refine_diff_density_rms 0.107
_refine_ls_abs_structure_details 'Flack H D (1983), Acta Cryst. A39, 876-881'
_refine_ls_abs_structure_Flack 0.48(3)
_refine_ls_extinction_method none
_refine_ls_goodness_of_fit_ref 1.045
_refine_ls_hydrogen_treatment constr
_refine_ls_matrix_type full
_refine_ls_number_parameters 442
_refine_ls_number_reflns 6090
_refine_ls_number_restraints 0
_refine_ls_restrained_S_all 1.045
_refine_ls_R_factor_all 0.0789
_refine_ls_R_factor_gt 0.0661
_refine_ls_shift/su_max 0.001
_refine_ls_shift/su_mean 0.000
_refine_ls_structure_factor_coef Fsqd
_refine_ls_weighting_details 'calc w=1/[\s^2^(Fo^2^)+(0.1140P)^2^+0.0000P] where P=(Fo^2^+2Fc^2^)/3'
_refine_ls_weighting_scheme calc
_refine_ls_wR_factor_gt 0.1672
_refine_ls_wR_factor_ref 0.1778
_reflns_number_gt 4981
_reflns_number_total 6090
_reflns_threshold_expression >2sigma(I)
_cod_data_source_file ic101322s_si_001_4.cif
_cod_data_source_block compound3
_cod_depositor_comments
;
The following automatic conversions were performed:

'_symmetry_cell_setting' value 'Orthorhombic' changed to
'orthorhombic' according to the built-in table from CIF Core
dictionary named 'cif_core.dic' version 2.4.1 from
2010-06-29.

'_exptl_absorpt_correction_type' value 'Empirical'
changed to 'empirical' according to the built-in table from CIF Core
dictionary named 'cif_core.dic' version 2.4.1 from 2010-06-29.

Automatic conversion script
Id: cif_fix_values 1646 2011-03-28 12:23:43Z adriana 
;
_cod_database_code 4316644

loop_
_symmetry_equiv_pos_as_xyz
'x, y, z'
'-x+1/2, -y, z+1/2'
'x+1/2, -y+1/2, -z'
'-x, y+1/2, -z+1/2'

loop_
_atom_site_label
_atom_site_type_symbol
_atom_site_fract_x
_atom_site_fract_y
_atom_site_fract_z
_atom_site_U_iso_or_equiv
_atom_site_adp_type
_atom_site_occupancy
_atom_site_symmetry_multiplicity
_atom_site_calc_flag
_atom_site_refinement_flags
_atom_site_disorder_assembly
_atom_site_disorder_group
Ni1 Ni 0.75661(6) 0.20014(5) 0.08759(4) 0.0384(2) Uani 1 1 d . . .
Ni2 Ni 0.79144(8) 0.54996(5) 0.06261(5) 0.0501(3) Uani 1 1 d . . .
Cl1E Cl 0.6451(2) 0.12644(13) 0.35328(12) 0.0662(6) Uani 1 1 d . . .
Cl1D Cl 0.80708(19) 0.35856(14) -0.17689(12) 0.0668(5) Uani 1 1 d . . .
Cl1F Cl 1.0068(3) 0.37334(15) 0.27343(18) 0.0936(9) Uani 1 1 d . . .
N1A N 0.8733(5) 0.4358(3) 0.0356(3) 0.0430(13) Uani 1 1 d . . .
N11A N 0.6713(4) 0.3118(3) 0.1284(3) 0.0445(13) Uani 1 1 d . . .
N4A N 0.8641(4) 0.2997(3) 0.0479(3) 0.0404(12) Uani 1 1 d . . .
N7A N 0.6835(4) 0.4584(3) 0.1170(3) 0.0478(14) Uani 1 1 d . . .
O3D O 0.7383(6) 0.3693(4) -0.1112(4) 0.0834(18) Uani 1 1 d . . .
N7C N 0.6456(5) 0.1111(4) 0.1261(4) 0.0504(15) Uani 1 1 d . . .
H7C1 H 0.6200 0.1248 0.1727 0.061 Uiso 1 1 calc R . .
H7C2 H 0.5889 0.1071 0.0936 0.061 Uiso 1 1 calc R . .
N1C N 0.8579(5) 0.1904(4) 0.1840(4) 0.0539(15) Uani 1 1 d . . .
H1C1 H 0.8897 0.2396 0.1935 0.065 Uiso 1 1 calc R . .
H1C2 H 0.8180 0.1761 0.2252 0.065 Uiso 1 1 calc R . .
N2A N 0.9629(5) 0.4001(4) 0.0044(4) 0.0527(15) Uani 1 1 d . . .
N4B N 0.8990(6) 0.6304(4) 0.0116(4) 0.0631(18) Uani 1 1 d . . .
N4C N 0.8449(5) 0.0990(4) 0.0494(4) 0.0520(15) Uani 1 1 d . . .
C9A C 0.5436(7) 0.3984(6) 0.1913(5) 0.066(2) Uani 1 1 d . . .
H9A H 0.4841 0.4043 0.2238 0.079 Uiso 1 1 calc R . .
C5C C 0.7853(8) 0.0247(5) 0.0718(5) 0.070(2) Uani 1 1 d . . .
H5C1 H 0.7503 0.0025 0.0264 0.084 Uiso 1 1 calc R . .
H5C2 H 0.8381 -0.0161 0.0889 0.084 Uiso 1 1 calc R . .
N3A N 0.9563(5) 0.3196(4) 0.0113(4) 0.0506(15) Uani 1 1 d . . .
C5A C 0.8166(5) 0.3722(4) 0.0614(4) 0.0397(14) Uani 1 1 d . . .
N10B N 0.7239(6) 0.5467(4) -0.0486(4) 0.0679(19) Uani 1 1 d . . .
H10A H 0.7253 0.4945 -0.0665 0.081 Uiso 1 1 calc R . .
H10B H 0.6539 0.5635 -0.0469 0.081 Uiso 1 1 calc R . .
N10C N 0.6973(5) 0.2024(4) -0.0253(3) 0.0538(14) Uani 1 1 d . . .
H10C H 0.6240 0.2000 -0.0250 0.065 Uiso 1 1 calc R . .
H10D H 0.7175 0.2499 -0.0483 0.065 Uiso 1 1 calc R . .
C6A C 0.7160(5) 0.3808(4) 0.1049(4) 0.0396(15) Uani 1 1 d . . .
N1B N 0.9005(5) 0.5560(4) 0.1545(4) 0.0581(16) Uani 1 1 d . . .
H1B1 H 0.8669 0.5792 0.1949 0.070 Uiso 1 1 calc R . .
H1B2 H 0.9207 0.5044 0.1677 0.070 Uiso 1 1 calc R . .
C2C C 0.9425(7) 0.1267(5) 0.1693(6) 0.070(2) Uani 1 1 d . . .
H2C1 H 1.0120 0.1459 0.1889 0.084 Uiso 1 1 calc R . .
H2C2 H 0.9234 0.0762 0.1962 0.084 Uiso 1 1 calc R . .
C8A C 0.5951(6) 0.4667(6) 0.1610(5) 0.062(2) Uani 1 1 d . . .
H8A H 0.5679 0.5193 0.1714 0.074 Uiso 1 1 calc R . .
C3C C 0.9531(6) 0.1088(5) 0.0869(6) 0.066(2) Uani 1 1 d . . .
H3C1 H 0.9950 0.0584 0.0801 0.079 Uiso 1 1 calc R . .
H3C2 H 0.9925 0.1536 0.0624 0.079 Uiso 1 1 calc R . .
C8C C 0.8513(7) 0.1092(5) -0.0355(5) 0.069(2) Uani 1 1 d . . .
H8C1 H 0.9034 0.1524 -0.0479 0.083 Uiso 1 1 calc R . .
H8C2 H 0.8763 0.0580 -0.0586 0.083 Uiso 1 1 calc R . .
C10A C 0.5821(5) 0.3212(5) 0.1724(5) 0.056(2) Uani 1 1 d . . .
H10 H 0.5459 0.2744 0.1904 0.067 Uiso 1 1 calc R . .
C3B C 1.0065(8) 0.6129(6) 0.0486(6) 0.084(3) Uani 1 1 d . . .
H3B1 H 1.0569 0.6573 0.0365 0.101 Uiso 1 1 calc R . .
H3B2 H 1.0360 0.5619 0.0277 0.101 Uiso 1 1 calc R . .
C2B C 0.9978(10) 0.6046(6) 0.1351(6) 0.088(3) Uani 1 1 d . . .
H2B1 H 1.0624 0.5774 0.1550 0.105 Uiso 1 1 calc R . .
H2B2 H 0.9929 0.6591 0.1583 0.105 Uiso 1 1 calc R . .
N7B N 0.7051(7) 0.6553(4) 0.0932(5) 0.086(2) Uani 1 1 d . . .
H7B1 H 0.6337 0.6485 0.0830 0.104 Uiso 1 1 calc R . .
H7B2 H 0.7127 0.6652 0.1436 0.104 Uiso 1 1 calc R . .
O5D O 0.7457(10) 0.3514(10) -0.2400(5) 0.196(6) Uani 1 1 d . . .
C9C C 0.7417(7) 0.1315(6) -0.0671(5) 0.071(2) Uani 1 1 d . . .
H9C1 H 0.7484 0.1452 -0.1210 0.086 Uiso 1 1 calc R . .
H9C2 H 0.6927 0.0847 -0.0624 0.086 Uiso 1 1 calc R . .
C8B C 0.8981(10) 0.6121(7) -0.0709(6) 0.092(3) Uani 1 1 d . . .
H8B1 H 0.9398 0.5621 -0.0804 0.111 Uiso 1 1 calc R . .
H8B2 H 0.9328 0.6572 -0.0984 0.111 Uiso 1 1 calc R . .
O2D O 0.8707(8) 0.2899(7) -0.1660(6) 0.143(4) Uani 1 1 d . . .
C9B C 0.7862(9) 0.6010(6) -0.0998(5) 0.079(3) Uani 1 1 d . . .
H9B1 H 0.7504 0.6544 -0.1035 0.095 Uiso 1 1 calc R . .
H9B2 H 0.7886 0.5768 -0.1507 0.095 Uiso 1 1 calc R . .
C6C C 0.7047(9) 0.0328(5) 0.1297(7) 0.089(3) Uani 1 1 d . . .
H6C1 H 0.7395 0.0281 0.1794 0.107 Uiso 1 1 calc R . .
H6C2 H 0.6531 -0.0124 0.1249 0.107 Uiso 1 1 calc R . .
C6B C 0.7479(17) 0.7227(7) 0.0500(10) 0.150(7) Uani 1 1 d . . .
H6B1 H 0.7069 0.7271 0.0027 0.180 Uiso 1 1 calc R . .
H6B2 H 0.7365 0.7734 0.0786 0.180 Uiso 1 1 calc R . .
O4D O 0.8762(14) 0.4260(8) -0.1832(8) 0.208(7) Uani 1 1 d . . .
C5B C 0.8585(13) 0.7163(6) 0.0320(8) 0.103(4) Uani 1 1 d . . .
H5B1 H 0.9003 0.7362 0.0754 0.124 Uiso 1 1 calc R . .
H5B2 H 0.8736 0.7530 -0.0107 0.124 Uiso 1 1 calc R . .
O3F O 0.9218(14) 0.3760(6) 0.2251(9) 0.231(9) Uani 1 1 d . . .
O4F O 1.0860(12) 0.4292(7) 0.2491(10) 0.197(6) Uani 1 1 d . . .
O2F O 1.0343(17) 0.2983(7) 0.2793(14) 0.340(15) Uani 1 1 d . . .
O5F O 0.9768(19) 0.4016(16) 0.3411(12) 0.365(17) Uani 1 1 d . . .
O3E O 0.6563(12) 0.0551(7) 0.3107(7) 0.169(5) Uani 1 1 d . . .
O2E O 0.5604(10) 0.1259(8) 0.4022(10) 0.218(8) Uani 1 1 d . . .
O5E O 0.7251(10) 0.1346(14) 0.4011(14) 0.300(14) Uani 1 1 d . . .
O4E O 0.656(3) 0.1915(8) 0.3144(9) 0.284(12) Uani 1 1 d . . .
O1W O 0.8159(14) 0.1575(8) -0.2902(9) 0.203(6) Uani 1 1 d . . .

loop_
_atom_site_aniso_label
_atom_site_aniso_U_11
_atom_site_aniso_U_22
_atom_site_aniso_U_33
_atom_site_aniso_U_23
_atom_site_aniso_U_13
_atom_site_aniso_U_12
Ni1 0.0345(4) 0.0384(4) 0.0425(4) 0.0039(3) -0.0045(4) -0.0002(3)
Ni2 0.0631(6) 0.0391(5) 0.0483(5) 0.0048(4) -0.0080(4) 0.0040(4)
Cl1E 0.0851(15) 0.0598(11) 0.0536(11) -0.0051(10) 0.0044(11) -0.0150(11)
Cl1D 0.0763(13) 0.0735(13) 0.0505(11) 0.0075(10) -0.0019(10) 0.0098(11)
Cl1F 0.127(2) 0.0522(12) 0.101(2) -0.0012(13) -0.0452(18) -0.0113(14)
N1A 0.046(3) 0.035(3) 0.048(3) 0.005(2) 0.006(3) -0.001(2)
N11A 0.036(3) 0.051(3) 0.046(3) 0.012(3) 0.007(2) 0.003(2)
N4A 0.028(2) 0.044(3) 0.050(3) 0.003(3) 0.001(2) 0.005(2)
N7A 0.045(3) 0.048(3) 0.051(3) 0.000(3) 0.003(3) 0.012(3)
O3D 0.101(5) 0.085(4) 0.065(4) 0.000(3) 0.014(4) -0.010(4)
N7C 0.048(3) 0.061(4) 0.042(3) 0.005(3) -0.011(3) -0.011(3)
N1C 0.058(4) 0.048(3) 0.056(4) 0.003(3) -0.021(3) -0.005(3)
N2A 0.053(4) 0.055(4) 0.049(4) 0.008(3) 0.011(3) -0.011(3)
N4B 0.092(5) 0.044(3) 0.053(4) 0.008(3) -0.013(4) -0.019(3)
N4C 0.055(4) 0.048(3) 0.052(4) -0.006(3) 0.000(3) 0.000(3)
C9A 0.052(5) 0.087(6) 0.058(5) 0.002(5) 0.017(4) 0.011(4)
C5C 0.096(6) 0.048(4) 0.066(5) 0.010(4) -0.007(5) -0.015(4)
N3A 0.038(3) 0.054(4) 0.060(4) 0.000(3) 0.003(3) -0.002(2)
C5A 0.032(3) 0.047(3) 0.040(3) 0.001(3) -0.001(3) -0.005(3)
N10B 0.082(5) 0.064(4) 0.057(4) 0.005(3) -0.023(4) -0.003(4)
N10C 0.045(3) 0.066(4) 0.051(3) 0.015(3) -0.009(3) -0.014(3)
C6A 0.036(3) 0.046(4) 0.037(3) 0.003(3) 0.004(3) 0.008(3)
N1B 0.062(4) 0.055(4) 0.058(4) -0.007(3) -0.008(3) 0.007(3)
C2C 0.064(5) 0.060(5) 0.086(7) -0.003(5) -0.042(5) 0.011(4)
C8A 0.050(4) 0.073(5) 0.062(5) -0.014(4) 0.004(4) 0.020(4)
C3C 0.048(4) 0.061(5) 0.088(6) 0.000(5) 0.001(4) 0.022(3)
C8C 0.073(5) 0.069(5) 0.066(6) -0.021(4) 0.010(4) 0.006(4)
C10A 0.033(3) 0.060(5) 0.074(5) 0.014(4) 0.015(3) 0.000(3)
C3B 0.089(7) 0.071(6) 0.094(7) 0.010(5) -0.019(6) -0.039(5)
C2B 0.111(8) 0.069(6) 0.083(7) 0.016(5) -0.030(6) -0.028(6)
N7B 0.101(5) 0.064(4) 0.095(6) -0.013(4) -0.012(5) 0.025(4)
O5D 0.167(9) 0.356(17) 0.066(5) -0.036(8) -0.051(6) 0.123(11)
C9C 0.083(6) 0.081(6) 0.049(4) -0.006(4) -0.012(4) -0.015(5)
C8B 0.119(8) 0.098(8) 0.059(6) 0.022(6) -0.007(6) -0.024(6)
O2D 0.132(7) 0.146(8) 0.151(9) 0.018(7) -0.005(7) 0.069(7)
C9B 0.110(8) 0.070(5) 0.059(5) 0.010(4) -0.011(5) -0.003(5)
C6C 0.113(8) 0.039(4) 0.116(8) 0.010(5) 0.022(7) -0.003(5)
C6B 0.25(2) 0.056(7) 0.143(13) 0.018(7) 0.025(15) 0.012(10)
O4D 0.269(17) 0.164(10) 0.192(12) -0.002(9) 0.129(12) -0.083(11)
C5B 0.162(12) 0.045(6) 0.102(9) 0.002(5) -0.042(9) 0.017(7)
O3F 0.315(17) 0.097(7) 0.281(17) 0.060(9) -0.208(15) -0.048(9)
O4F 0.212(13) 0.110(7) 0.268(16) -0.038(9) 0.069(12) -0.066(8)
O2F 0.38(2) 0.092(7) 0.55(4) 0.113(13) -0.29(3) -0.050(11)
O5F 0.31(2) 0.52(4) 0.26(2) -0.24(3) 0.097(19) -0.23(3)
O3E 0.228(13) 0.129(8) 0.150(9) -0.064(7) 0.069(10) -0.018(8)
O2E 0.165(10) 0.218(12) 0.270(16) -0.149(13) 0.117(11) -0.102(10)
O5E 0.123(10) 0.41(3) 0.36(3) -0.26(3) -0.040(13) 0.038(14)
O4E 0.57(4) 0.117(9) 0.168(12) 0.054(9) 0.03(2) 0.061(15)
O1W 0.249(15) 0.156(9) 0.204(12) -0.040(9) -0.090(12) 0.076(11)

loop_
_atom_type_symbol
_atom_type_description
_atom_type_scat_dispersion_real
_atom_type_scat_dispersion_imag
_atom_type_scat_source
C C 0.0033 0.0016 'International Tables Vol C Tables 4.2.6.8 and 6.1.1.4'
H H 0.0000 0.0000 'International Tables Vol C Tables 4.2.6.8 and 6.1.1.4'
N N 0.0061 0.0033 'International Tables Vol C Tables 4.2.6.8 and 6.1.1.4'
O O 0.0106 0.0060 'International Tables Vol C Tables 4.2.6.8 and 6.1.1.4'
Cl Cl 0.1484 0.1585 'International Tables Vol C Tables 4.2.6.8 and 6.1.1.4'
Ni Ni 0.3393 1.1124 'International Tables Vol C Tables 4.2.6.8 and 6.1.1.4'

loop_
_geom_angle_atom_site_label_1
_geom_angle_atom_site_label_2
_geom_angle_atom_site_label_3
_geom_angle
_geom_angle_site_symmetry_1
_geom_angle_site_symmetry_3
_geom_angle_publ_flag
N4C Ni1 N7C 84.4(3) . . ?
N4C Ni1 N1C 83.7(2) . . ?
N7C Ni1 N1C 94.3(2) . . ?
N4C Ni1 N10C 83.8(3) . . ?
N7C Ni1 N10C 95.1(2) . . ?
N1C Ni1 N10C 163.5(3) . . ?
N4C Ni1 N4A 99.3(2) . . ?
N7C Ni1 N4A 176.1(2) . . ?
N1C Ni1 N4A 87.3(2) . . ?
N10C Ni1 N4A 84.2(2) . . ?
N4C Ni1 N11A 176.7(2) . . ?
N7C Ni1 N11A 98.6(2) . . ?
N1C Ni1 N11A 94.7(2) . . ?
N10C Ni1 N11A 97.2(2) . . ?
N4A Ni1 N11A 77.8(2) . . ?
N4B Ni2 N7B 85.5(3) . . ?
N4B Ni2 N1B 83.8(3) . . ?
N7B Ni2 N1B 95.2(3) . . ?
N4B Ni2 N10B 82.4(3) . . ?
N7B Ni2 N10B 93.3(3) . . ?
N1B Ni2 N10B 163.3(3) . . ?
N4B Ni2 N1A 98.5(3) . . ?
N7B Ni2 N1A 176.0(3) . . ?
N1B Ni2 N1A 84.9(2) . . ?
N10B Ni2 N1A 87.7(3) . . ?
N4B Ni2 N7A 176.7(3) . . ?
N7B Ni2 N7A 97.6(3) . . ?
N1B Ni2 N7A 94.8(2) . . ?
N10B Ni2 N7A 98.3(2) . . ?
N1A Ni2 N7A 78.4(2) . . ?
O4E Cl1E O5E 100.5(15) . . ?
O4E Cl1E O2E 115.6(14) . . ?
O5E Cl1E O2E 100.1(11) . . ?
O4E Cl1E O3E 113.3(9) . . ?
O5E Cl1E O3E 110.9(10) . . ?
O2E Cl1E O3E 114.5(7) . . ?
O5D Cl1D O2D 111.4(7) . . ?
O5D Cl1D O4D 110.2(9) . . ?
O2D Cl1D O4D 107.4(8) . . ?
O5D Cl1D O3D 109.8(5) . . ?
O2D Cl1D O3D 108.8(5) . . ?
O4D Cl1D O3D 109.2(6) . . ?
O2F Cl1F O5F 109.5(18) . . ?
O2F Cl1F O3F 106.9(9) . . ?
O5F Cl1F O3F 109.6(14) . . ?
O2F Cl1F O4F 117.4(13) . . ?
O5F Cl1F O4F 104.2(10) . . ?
O3F Cl1F O4F 109.2(10) . . ?
C5A N1A N2A 103.5(5) . . ?
C5A N1A Ni2 110.3(4) . . ?
N2A N1A Ni2 146.1(4) . . ?
C6A N11A C10A 115.1(6) . . ?
C6A N11A Ni1 113.4(4) . . ?
C10A N11A Ni1 131.5(5) . . ?
C5A N4A N3A 104.1(5) . . ?
C5A N4A Ni1 109.0(4) . . ?
N3A N4A Ni1 146.7(4) . . ?
C6A N7A C8A 115.4(6) . . ?
C6A N7A Ni2 112.6(4) . . ?
C8A N7A Ni2 132.0(5) . . ?
C6C N7C Ni1 106.6(5) . . ?
C2C N1C Ni1 109.0(5) . . ?
N3A N2A N1A 109.5(5) . . ?
C8B N4B C3B 113.1(8) . . ?
C8B N4B C5B 114.3(8) . . ?
C3B N4B C5B 111.1(8) . . ?
C8B N4B Ni2 107.0(5) . . ?
C3B N4B Ni2 105.0(5) . . ?
C5B N4B Ni2 105.4(7) . . ?
C5C N4C C3C 114.6(6) . . ?
C5C N4C C8C 112.5(7) . . ?
C3C N4C C8C 112.3(7) . . ?
C5C N4C Ni1 107.5(5) . . ?
C3C N4C Ni1 104.0(4) . . ?
C8C N4C Ni1 105.1(5) . . ?
C10A C9A C8A 118.5(7) . . ?
C6C C5C N4C 117.7(7) . . ?
N2A N3A N4A 109.6(6) . . ?
N1A C5A N4A 113.2(6) . . ?
N1A C5A C6A 123.4(6) . . ?
N4A C5A C6A 123.3(6) . . ?
C9B N10B Ni2 110.0(5) . . ?
C9C N10C Ni1 109.0(5) . . ?
N11A C6A N7A 128.8(6) . . ?
N11A C6A C5A 115.9(5) . . ?
N7A C6A C5A 115.3(6) . . ?
C2B N1B Ni2 111.6(6) . . ?
C3C C2C N1C 111.5(6) . . ?
N7A C8A C9A 120.9(7) . . ?
C2C C3C N4C 111.9(7) . . ?
C9C C8C N4C 110.3(7) . . ?
N11A C10A C9A 121.2(7) . . ?
N4B C3B C2B 112.7(9) . . ?
N1B C2B C3B 109.4(8) . . ?
C6B N7B Ni2 107.5(8) . . ?
N10C C9C C8C 109.7(6) . . ?
N4B C8B C9B 111.6(9) . . ?
N10B C9B C8B 110.4(7) . . ?
C5C C6C N7C 113.3(8) . . ?
C5B C6B N7B 115.0(13) . . ?
C6B C5B N4B 116.0(11) . . ?

loop_
_geom_bond_atom_site_label_1
_geom_bond_atom_site_label_2
_geom_bond_distance
_geom_bond_site_symmetry_2
_geom_bond_publ_flag
Ni1 N4C 2.069(6) . ?
Ni1 N7C 2.091(6) . ?
Ni1 N1C 2.098(6) . ?
Ni1 N10C 2.102(6) . ?
Ni1 N4A 2.190(5) . ?
Ni1 N11A 2.203(6) . ?
Ni2 N4B 2.055(7) . ?
Ni2 N7B 2.073(7) . ?
Ni2 N1B 2.091(6) . ?
Ni2 N10B 2.112(6) . ?
Ni2 N1A 2.151(5) . ?
Ni2 N7A 2.200(6) . ?
Cl1E O4E 1.258(12) . ?
Cl1E O5E 1.296(16) . ?
Cl1E O2E 1.345(10) . ?
Cl1E O3E 1.377(9) . ?
Cl1D O5D 1.340(8) . ?
Cl1D O2D 1.368(9) . ?
Cl1D O4D 1.383(12) . ?
Cl1D O3D 1.434(7) . ?
Cl1F O2F 1.261(12) . ?
Cl1F O5F 1.320(17) . ?
Cl1F O3F 1.342(11) . ?
Cl1F O4F 1.392(12) . ?
N1A C5A 1.319(8) . ?
N1A N2A 1.355(8) . ?
N11A C6A 1.308(8) . ?
N11A C10A 1.345(9) . ?
N4A C5A 1.328(8) . ?
N4A N3A 1.337(8) . ?
N7A C6A 1.330(8) . ?
N7A C8A 1.336(10) . ?
N7C C6C 1.458(11) . ?
N1C C2C 1.484(10) . ?
N2A N3A 1.308(8) . ?
N4B C8B 1.471(12) . ?
N4B C3B 1.495(12) . ?
N4B C5B 1.516(13) . ?
N4C C5C 1.458(10) . ?
N4C C3C 1.487(10) . ?
N4C C8C 1.495(10) . ?
C9A C10A 1.373(11) . ?
C9A C8A 1.375(12) . ?
C5C C6C 1.420(13) . ?
C5A C6A 1.456(9) . ?
N10B C9B 1.467(11) . ?
N10C C9C 1.463(11) . ?
N1B C2B 1.467(12) . ?
C2C C3C 1.474(13) . ?
C8C C9C 1.496(12) . ?
C3B C2B 1.521(14) . ?
N7B C6B 1.425(15) . ?
C8B C9B 1.473(15) . ?
C6B C5B 1.395(19) . ?
